data_4104632
loop_
_publ_author_name
'Nicholas A. Piro'
'Christopher C. Cummins'

_publ_contact_author_address
;Massachusetts Institute of Technology
77 Massachusetts Avenue
Room 6-435
Cambridge, MA 02139
;
_publ_contact_author_email ccummins@mit.edu
_publ_contact_author_name 'Christopher C. Cummins'
_publ_contact_author_phone 617-253-5332
_publ_section_title
;
 An Unusual P-P Double Bond Formed via Phospha-Wittig Transformation of a
 Terminal PO Complex
;
_journal_name_full 'Journal of the American Chemical Society'
_journal_page_first 8764
_journal_page_last 8765
_journal_paper_doi 10.1021/ja903860k
_journal_volume 131
_journal_year 2009
_chemical_formula_sum 'C48 H82 Mo N3 P2 Si'
_chemical_formula_weight 887.14
_chemical_name_common ' iPr3SiPPMo(N[tBu]Ar)3 '
_chemical_name_systematic ?
_space_group_IT_number 2
_symmetry_cell_setting triclinic
_symmetry_space_group_name_Hall '-P 1'
_symmetry_space_group_name_H-M 'P -1'
_atom_sites_solution_hydrogens geom
_atom_sites_solution_primary direct
_atom_sites_solution_secondary difmap
_audit_creation_method SHELXL-97
_cell_angle_alpha 65.2370(10)
_cell_angle_beta 72.983(2)
_cell_angle_gamma 75.312(2)
_cell_formula_units_Z 2
_cell_length_a 11.4081(10)
_cell_length_b 15.4385(14)
_cell_length_c 16.7680(15)
_cell_measurement_reflns_used 9638
_cell_measurement_temperature 100(2)
_cell_measurement_theta_max 0.00
_cell_measurement_theta_min 0.00
_cell_volume 2534.9(4)
_computing_cell_refinement 'SAINT 7.4 (Bruker-AXS, 2008)'
_computing_data_collection 'APEX2 2.2 (Bruker-AXS, 2008)'
_computing_data_reduction 'SAINT 7.4 (Bruker-AXS, 2008)'
_computing_molecular_graphics 'Bruker SHELXTL'
_computing_publication_material 'Bruker SHELXTL'
_computing_structure_refinement 'SHELXL-97 (Sheldrick, 2008)'
_computing_structure_solution 'SHELXS-97 (Sheldrick, 2008)'
_diffrn_ambient_temperature 100(2)
_diffrn_detector_area_resol_mean 8.3
_diffrn_measured_fraction_theta_full 0.998
_diffrn_measured_fraction_theta_max 0.998
_diffrn_measurement_device_type 'Bruker Smart APEX CCD'
_diffrn_measurement_method 'omega and phi scans'
_diffrn_radiation_monochromator graphite
_diffrn_radiation_source 'fine-focus sealed tube'
_diffrn_radiation_type MoK\a
_diffrn_radiation_wavelength 0.71073
_diffrn_reflns_av_R_equivalents 0.0567
_diffrn_reflns_av_sigmaI/netI 0.0489
_diffrn_reflns_limit_h_max 15
_diffrn_reflns_limit_h_min -15
_diffrn_reflns_limit_k_max 21
_diffrn_reflns_limit_k_min -21
_diffrn_reflns_limit_l_max 22
_diffrn_reflns_limit_l_min -22
_diffrn_reflns_number 62760
_diffrn_reflns_theta_full 29.13
_diffrn_reflns_theta_max 29.13
_diffrn_reflns_theta_min 1.37
_exptl_absorpt_coefficient_mu 0.378
_exptl_absorpt_correction_T_max 0.9813
_exptl_absorpt_correction_T_min 0.8483
_exptl_absorpt_correction_type multi-scan
_exptl_absorpt_process_details 'SADABS (Sheldrick, 2008)'
_exptl_crystal_colour red
_exptl_crystal_density_diffrn 1.162
_exptl_crystal_description plate
_exptl_crystal_F_000 954
_exptl_crystal_size_max 0.45
_exptl_crystal_size_mid 0.30
_exptl_crystal_size_min 0.05
_refine_diff_density_max 0.605
_refine_diff_density_min -0.559
_refine_diff_density_rms 0.068
_refine_ls_extinction_method none
_refine_ls_goodness_of_fit_ref 1.013
_refine_ls_hydrogen_treatment constr
_refine_ls_matrix_type full
_refine_ls_number_parameters 599
_refine_ls_number_reflns 13603
_refine_ls_number_restraints 220
_refine_ls_restrained_S_all 1.024
_refine_ls_R_factor_all 0.0528
_refine_ls_R_factor_gt 0.0342
_refine_ls_shift/su_max 0.004
_refine_ls_shift/su_mean 0.000
_refine_ls_structure_factor_coef Fsqd
_refine_ls_weighting_details 'calc w=1/[\s^2^(Fo^2^)+(0.0269P)^2^+1.6021P] where P=(Fo^2^+2Fc^2^)/3'
_refine_ls_weighting_scheme calc
_refine_ls_wR_factor_gt 0.0734
_refine_ls_wR_factor_ref 0.0816
_reflns_number_gt 10776
_reflns_number_total 13603
_reflns_threshold_expression >2sigma(I)
_cod_data_source_file ja903860k_si_001_2.cif
_cod_data_source_block MoPP
_cod_database_code 4104632

loop_
_symmetry_equiv_pos_as_xyz
'x, y, z'
'-x, -y, -z'

loop_
_atom_site_label
_atom_site_type_symbol
_atom_site_fract_x
_atom_site_fract_y
_atom_site_fract_z
_atom_site_U_iso_or_equiv
_atom_site_adp_type
_atom_site_occupancy
_atom_site_symmetry_multiplicity
_atom_site_calc_flag
_atom_site_refinement_flags
_atom_site_disorder_assembly
_atom_site_disorder_group
Mo1 Mo 1.712964(14) 0.829225(11) -0.276085(10) 0.01467(4) Uani 1 1 d . . .
P1 P 1.64297(4) 0.97936(3) -0.30447(3) 0.01751(10) Uani 1 1 d . . .
P2 P 1.56848(5) 1.11680(4) -0.37309(4) 0.02567(12) Uani 1 1 d . . .
Si1 Si 1.53750(5) 1.19533(4) -0.27927(4) 0.02033(11) Uani 1 1 d . . .
C40 C 1.6789(2) 1.25276(15) -0.30276(15) 0.0287(4) Uani 1 1 d . . .
H40 H 1.6607 1.2871 -0.2605 0.034 Uiso 1 1 calc R . .
C41 C 1.7073(3) 1.32763(18) -0.39797(16) 0.0428(6) Uani 1 1 d . . .
H41A H 1.7811 1.3543 -0.4061 0.064 Uiso 1 1 calc R . .
H41B H 1.6365 1.3796 -0.4075 0.064 Uiso 1 1 calc R . .
H41C H 1.7224 1.2970 -0.4415 0.064 Uiso 1 1 calc R . .
C42 C 1.7941(2) 1.17668(19) -0.2837(2) 0.0447(6) Uani 1 1 d . . .
H42A H 1.8173 1.1437 -0.3261 0.067 Uiso 1 1 calc R . .
H42B H 1.7758 1.1295 -0.2221 0.067 Uiso 1 1 calc R . .
H42C H 1.8629 1.2083 -0.2906 0.067 Uiso 1 1 calc R . .
C50 C 1.4070(2) 1.29709(15) -0.31656(14) 0.0284(4) Uani 1 1 d . . .
H50 H 1.4420 1.3389 -0.3794 0.034 Uiso 1 1 calc R . .
C51 C 1.2923(2) 1.26693(18) -0.32193(18) 0.0412(6) Uani 1 1 d . . .
H51A H 1.2473 1.2330 -0.2611 0.062 Uiso 1 1 calc R . .
H51B H 1.3181 1.2241 -0.3556 0.062 Uiso 1 1 calc R . .
H51C H 1.2380 1.3244 -0.3525 0.062 Uiso 1 1 calc R . .
C52 C 1.3690(2) 1.36204(16) -0.26165(16) 0.0355(5) Uani 1 1 d . . .
H52A H 1.3132 1.4197 -0.2901 0.053 Uiso 1 1 calc R . .
H52B H 1.4432 1.3812 -0.2594 0.053 Uiso 1 1 calc R . .
H52C H 1.3265 1.3266 -0.2005 0.053 Uiso 1 1 calc R . .
C60 C 1.50066(18) 1.11437(14) -0.15592(13) 0.0232(4) Uani 1 1 d . . .
H60 H 1.5595 1.0527 -0.1492 0.028 Uiso 1 1 calc R . .
C61 C 1.36940(19) 1.08763(16) -0.12562(15) 0.0301(5) Uani 1 1 d . . .
H61A H 1.3607 1.0360 -0.0659 0.045 Uiso 1 1 calc R . .
H61B H 1.3556 1.0655 -0.1685 0.045 Uiso 1 1 calc R . .
H61C H 1.3082 1.1444 -0.1231 0.045 Uiso 1 1 calc R . .
C62 C 1.5218(2) 1.15427(16) -0.09187(14) 0.0314(5) Uani 1 1 d . . .
H62A H 1.4667 1.2156 -0.0968 0.047 Uiso 1 1 calc R . .
H62B H 1.6082 1.1648 -0.1081 0.047 Uiso 1 1 calc R . .
H62C H 1.5038 1.1078 -0.0299 0.047 Uiso 1 1 calc R . .
N1 N 1.82219(13) 0.79274(11) -0.19106(10) 0.0164(3) Uani 1 1 d . . .
C11 C 1.82484(16) 0.69221(13) -0.13278(12) 0.0180(4) Uani 1 1 d . . .
C12 C 1.91335(17) 0.62176(14) -0.15686(13) 0.0199(4) Uani 1 1 d . . .
H12 H 1.9702 0.6398 -0.2132 0.024 Uiso 1 1 calc R . .
C13 C 1.91963(17) 0.52479(14) -0.09931(13) 0.0212(4) Uani 1 1 d . . .
C131 C 2.01757(19) 0.44894(15) -0.12500(14) 0.0282(4) Uani 1 1 d . . .
H13A H 2.0722 0.4193 -0.0820 0.042 Uiso 1 1 calc R . .
H13B H 2.0664 0.4790 -0.1855 0.042 Uiso 1 1 calc R . .
H13C H 1.9776 0.3993 -0.1242 0.042 Uiso 1 1 calc R . .
C14 C 1.83480(18) 0.49957(14) -0.01714(13) 0.0223(4) Uani 1 1 d . . .
H14 H 1.8391 0.4339 0.0227 0.027 Uiso 1 1 calc R . .
C15 C 1.74391(17) 0.56849(14) 0.00789(12) 0.0208(4) Uani 1 1 d . . .
C151 C 1.6507(2) 0.53923(15) 0.09571(14) 0.0298(5) Uani 1 1 d . . .
H15A H 1.5952 0.5016 0.0932 0.045 Uiso 1 1 calc R . .
H15B H 1.6020 0.5971 0.1062 0.045 Uiso 1 1 calc R . .
H15C H 1.6942 0.4999 0.1448 0.045 Uiso 1 1 calc R . .
C16 C 1.73976(16) 0.66458(13) -0.05035(12) 0.0183(4) Uani 1 1 d . . .
H16 H 1.6783 0.7122 -0.0340 0.022 Uiso 1 1 calc R . .
C17 C 1.88407(16) 0.84963(13) -0.16438(12) 0.0190(4) Uani 1 1 d . . .
C171 C 1.9425(2) 0.92760(16) -0.24916(14) 0.0287(5) Uani 1 1 d . . .
H17A H 2.0065 0.8972 -0.2870 0.043 Uiso 1 1 calc R . .
H17B H 1.9800 0.9663 -0.2324 0.043 Uiso 1 1 calc R . .
H17C H 1.8784 0.9693 -0.2825 0.043 Uiso 1 1 calc R . .
C172 C 1.79041(19) 0.89408(16) -0.10106(14) 0.0287(5) Uani 1 1 d . . .
H17D H 1.7205 0.9332 -0.1292 0.043 Uiso 1 1 calc R . .
H17E H 1.8301 0.9349 -0.0885 0.043 Uiso 1 1 calc R . .
H17F H 1.7603 0.8427 -0.0447 0.043 Uiso 1 1 calc R . .
C173 C 1.99037(19) 0.78360(16) -0.11804(16) 0.0316(5) Uani 1 1 d . . .
H17G H 1.9563 0.7341 -0.0616 0.047 Uiso 1 1 calc R . .
H17H H 2.0337 0.8222 -0.1054 0.047 Uiso 1 1 calc R . .
H17I H 2.0487 0.7525 -0.1577 0.047 Uiso 1 1 calc R . .
N2 N 1.56039(13) 0.76915(11) -0.22541(10) 0.0164(3) Uani 1 1 d . . .
C21 C 1.58137(15) 0.68371(13) -0.24636(12) 0.0171(3) Uani 1 1 d . . .
C22 C 1.63037(16) 0.59485(13) -0.18926(12) 0.0188(4) Uani 1 1 d . . .
H22 H 1.6491 0.5904 -0.1359 0.023 Uiso 1 1 calc R . .
C23 C 1.65262(17) 0.51176(13) -0.20907(13) 0.0208(4) Uani 1 1 d . . .
C231 C 1.7026(2) 0.41510(15) -0.14588(15) 0.0298(5) Uani 1 1 d . . .
H23A H 1.6841 0.3636 -0.1578 0.045 Uiso 1 1 calc R . .
H23B H 1.6636 0.4088 -0.0837 0.045 Uiso 1 1 calc R . .
H23C H 1.7925 0.4101 -0.1550 0.045 Uiso 1 1 calc R . .
C24 C 1.62724(17) 0.52005(14) -0.28818(13) 0.0219(4) Uani 1 1 d . . .
H24 H 1.6434 0.4643 -0.3026 0.026 Uiso 1 1 calc R . .
C25 C 1.57849(17) 0.60842(14) -0.34731(13) 0.0206(4) Uani 1 1 d . . .
C251 C 1.5574(2) 0.61556(16) -0.43482(14) 0.0283(4) Uani 1 1 d . . .
H25A H 1.6366 0.5975 -0.4714 0.042 Uiso 1 1 calc R . .
H25B H 1.5224 0.6820 -0.4675 0.042 Uiso 1 1 calc R . .
H25C H 1.4997 0.5718 -0.4224 0.042 Uiso 1 1 calc R . .
C26 C 1.55425(16) 0.68946(14) -0.32493(12) 0.0187(4) Uani 1 1 d . . .
H26 H 1.5188 0.7495 -0.3635 0.022 Uiso 1 1 calc R . .
C27 C 1.42820(16) 0.79999(13) -0.18385(12) 0.0182(4) Uani 1 1 d . . .
C271 C 1.36245(17) 0.87906(15) -0.25613(14) 0.0253(4) Uani 1 1 d . . .
H27A H 1.4062 0.9352 -0.2850 0.038 Uiso 1 1 calc R . .
H27B H 1.2768 0.8981 -0.2283 0.038 Uiso 1 1 calc R . .
H27C H 1.3623 0.8545 -0.3013 0.038 Uiso 1 1 calc R . .
C272 C 1.43057(18) 0.83685(15) -0.11278(14) 0.0250(4) Uani 1 1 d . . .
H27D H 1.4677 0.7842 -0.0650 0.038 Uiso 1 1 calc R . .
H27E H 1.3457 0.8602 -0.0872 0.038 Uiso 1 1 calc R . .
H27F H 1.4798 0.8897 -0.1406 0.038 Uiso 1 1 calc R . .
C273 C 1.35543(17) 0.71446(14) -0.13631(14) 0.0245(4) Uani 1 1 d . . .
H27G H 1.3476 0.6918 -0.1808 0.037 Uiso 1 1 calc R . .
H27H H 1.2727 0.7349 -0.1053 0.037 Uiso 1 1 calc R . .
H27I H 1.3995 0.6620 -0.0925 0.037 Uiso 1 1 calc R . .
N3 N 1.79482(13) 0.82809(11) -0.39638(10) 0.0159(3) Uani 1 1 d . . .
C31 C 1.90225(16) 0.75377(13) -0.38847(12) 0.0177(4) Uani 1 1 d . . .
C32 C 2.01592(16) 0.77367(15) -0.38948(12) 0.0210(4) Uani 1 1 d . . .
H32 H 2.0224 0.8367 -0.3965 0.025 Uiso 1 1 calc R . .
C33 C 2.11928(17) 0.70244(16) -0.38038(13) 0.0243(4) Uani 1 1 d . . .
C331 C 2.23900(19) 0.72369(18) -0.37528(16) 0.0353(5) Uani 1 1 d . . .
H33A H 2.2931 0.6629 -0.3512 0.053 Uiso 1 1 calc R . .
H33B H 2.2204 0.7598 -0.3358 0.053 Uiso 1 1 calc R . .
H33C H 2.2808 0.7622 -0.4356 0.053 Uiso 1 1 calc R . .
C34 C 2.10885(18) 0.61166(15) -0.37387(13) 0.0268(4) Uani 1 1 d . . .
H34 H 2.1797 0.5631 -0.3693 0.032 Uiso 1 1 calc R . .
C35 C 1.99747(18) 0.58990(15) -0.37389(13) 0.0248(4) Uani 1 1 d . . .
C351 C 1.9884(2) 0.49119(16) -0.36752(17) 0.0365(5) Uani 1 1 d . . .
H35A H 2.0480 0.4768 -0.4175 0.055 Uiso 1 1 calc R . .
H35B H 1.9043 0.4901 -0.3704 0.055 Uiso 1 1 calc R . .
H35C H 2.0071 0.4426 -0.3104 0.055 Uiso 1 1 calc R . .
C36 C 1.89379(17) 0.66171(14) -0.37986(13) 0.0212(4) Uani 1 1 d . . .
H36 H 1.8165 0.6476 -0.3780 0.025 Uiso 1 1 calc R . .
C37 C 1.78423(16) 0.89469(13) -0.49145(12) 0.0183(4) Uani 1 1 d . . .
C371 C 1.8395(2) 0.84014(16) -0.55575(13) 0.0300(5) Uani 1 1 d . . .
H37A H 1.9286 0.8196 -0.5577 0.045 Uiso 1 1 calc R . .
H37B H 1.8264 0.8827 -0.6161 0.045 Uiso 1 1 calc R . .
H37C H 1.7987 0.7833 -0.5344 0.045 Uiso 1 1 calc R . .
C372 C 1.85354(19) 0.97947(15) -0.52132(13) 0.0265(4) Uani 1 1 d . . .
H37D H 1.8218 1.0119 -0.4783 0.040 Uiso 1 1 calc R . .
H37E H 1.8410 1.0252 -0.5810 0.040 Uiso 1 1 calc R . .
H37F H 1.9423 0.9557 -0.5239 0.040 Uiso 1 1 calc R . .
C373 C 1.64744(17) 0.93167(14) -0.49451(13) 0.0232(4) Uani 1 1 d . . .
H37G H 1.6041 0.8771 -0.4769 0.035 Uiso 1 1 calc R . .
H37H H 1.6402 0.9761 -0.5557 0.035 Uiso 1 1 calc R . .
H37I H 1.6103 0.9656 -0.4529 0.035 Uiso 1 1 calc R . .
C1S C 2.019(3) 0.8037(17) 0.119(2) 0.052(5) Uani 0.263(4) 1 d PDU A -1
H1S1 H 2.0316 0.7561 0.1784 0.078 Uiso 0.263(4) 1 calc PR A -1
H1S2 H 2.0964 0.8018 0.0745 0.078 Uiso 0.263(4) 1 calc PR A -1
H1S3 H 1.9535 0.7887 0.1027 0.078 Uiso 0.263(4) 1 calc PR A -1
C2S C 1.983(2) 0.9017(18) 0.1231(18) 0.043(3) Uani 0.263(4) 1 d PDU A -1
H2S1 H 2.0505 0.9152 0.1402 0.052 Uiso 0.263(4) 1 calc PR A -1
H2S2 H 1.9084 0.9005 0.1719 0.052 Uiso 0.263(4) 1 calc PR A -1
C3S C 1.956(3) 0.9845(18) 0.0390(18) 0.038(3) Uani 0.263(4) 1 d PDU A -1
H3S1 H 1.8844 0.9729 0.0243 0.046 Uiso 0.263(4) 1 calc PR A -1
H3S2 H 1.9284 1.0438 0.0529 0.046 Uiso 0.263(4) 1 calc PR A -1
C4S C 2.057(3) 1.0042(18) -0.043(2) 0.045(3) Uani 0.263(4) 1 d PDU A -1
H4S1 H 2.0810 0.9459 -0.0586 0.054 Uiso 0.263(4) 1 calc PR A -1
H4S2 H 2.1295 1.0121 -0.0272 0.054 Uiso 0.263(4) 1 calc PR A -1
C5S C 2.034(3) 1.089(2) -0.1265(19) 0.054(4) Uani 0.263(4) 1 d PDU A -1
H5S1 H 2.1083 1.0877 -0.1751 0.065 Uiso 0.263(4) 1 calc PR A -1
H5S2 H 1.9640 1.0802 -0.1443 0.065 Uiso 0.263(4) 1 calc PR A -1
C6S C 2.006(3) 1.1869(18) -0.122(3) 0.058(5) Uani 0.263(4) 1 d PDU A -1
H6S1 H 1.9898 1.2355 -0.1798 0.087 Uiso 0.263(4) 1 calc PR A -1
H6S2 H 2.0778 1.1996 -0.1096 0.087 Uiso 0.263(4) 1 calc PR A -1
H6S3 H 1.9335 1.1898 -0.0742 0.087 Uiso 0.263(4) 1 calc PR A -1
C1T C 1.9194(12) 1.2171(8) -0.1200(12) 0.054(3) Uani 0.237(4) 1 d PDU A -2
H1T1 H 1.9578 1.2619 -0.1782 0.081 Uiso 0.237(4) 1 calc PR A -2
H1T2 H 1.9076 1.2433 -0.0736 0.081 Uiso 0.237(4) 1 calc PR A -2
H1T3 H 1.8388 1.2088 -0.1233 0.081 Uiso 0.237(4) 1 calc PR A -2
C2T C 2.0031(14) 1.1200(8) -0.0964(10) 0.046(3) Uani 0.237(4) 1 d PDU A -2
H2T1 H 2.0148 1.0936 -0.1432 0.055 Uiso 0.237(4) 1 calc PR A -2
H2T2 H 2.0854 1.1289 -0.0951 0.055 Uiso 0.237(4) 1 calc PR A -2
C3T C 1.9494(10) 1.0505(8) -0.0077(8) 0.040(2) Uani 0.237(4) 1 d PDU A -2
H3T1 H 1.9406 1.0802 0.0363 0.048 Uiso 0.237(4) 1 calc PR A -2
H3T2 H 1.8640 1.0502 -0.0106 0.048 Uiso 0.237(4) 1 calc PR A -2
C4T C 2.0007(16) 0.9509(8) 0.0331(11) 0.047(3) Uani 0.237(4) 1 d PDU A -2
H4T1 H 1.9189 0.9289 0.0623 0.057 Uiso 0.237(4) 1 calc PR A -2
H4T2 H 2.0229 0.9387 -0.0233 0.057 Uiso 0.237(4) 1 calc PR A -2
C5T C 2.0663(12) 0.8650(9) 0.0796(8) 0.055(3) Uani 0.237(4) 1 d PDU A -2
H5T1 H 2.1355 0.8823 0.0915 0.066 Uiso 0.237(4) 1 calc PR A -2
H5T2 H 2.1043 0.8316 0.0370 0.066 Uiso 0.237(4) 1 calc PR A -2
C6T C 2.0124(18) 0.7903(11) 0.1661(10) 0.056(4) Uani 0.237(4) 1 d PDU A -2
H6T1 H 2.0778 0.7365 0.1863 0.085 Uiso 0.237(4) 1 calc PR A -2
H6T2 H 1.9474 0.7667 0.1568 0.085 Uiso 0.237(4) 1 calc PR A -2
H6T3 H 1.9767 0.8190 0.2119 0.085 Uiso 0.237(4) 1 calc PR A -2

loop_
_atom_site_aniso_label
_atom_site_aniso_U_11
_atom_site_aniso_U_22
_atom_site_aniso_U_33
_atom_site_aniso_U_23
_atom_site_aniso_U_13
_atom_site_aniso_U_12
Mo1 0.01350(7) 0.01582(8) 0.01502(8) -0.00448(6) -0.00424(5) -0.00359(5)
P1 0.0183(2) 0.0167(2) 0.0178(2) -0.00563(19) -0.00462(18) -0.00367(17)
P2 0.0410(3) 0.0169(2) 0.0207(3) -0.0071(2) -0.0128(2) 0.0003(2)
Si1 0.0241(3) 0.0187(3) 0.0196(3) -0.0078(2) -0.0072(2) -0.0013(2)
C40 0.0316(11) 0.0287(11) 0.0301(11) -0.0144(9) -0.0036(9) -0.0091(9)
C41 0.0602(16) 0.0397(14) 0.0329(13) -0.0158(11) 0.0035(11) -0.0263(12)
C42 0.0261(12) 0.0491(16) 0.0643(18) -0.0254(14) -0.0066(11) -0.0106(11)
C50 0.0368(12) 0.0220(10) 0.0262(11) -0.0088(9) -0.0144(9) 0.0045(8)
C51 0.0403(13) 0.0414(14) 0.0510(15) -0.0216(12) -0.0304(12) 0.0103(11)
C52 0.0418(13) 0.0281(12) 0.0369(13) -0.0157(10) -0.0162(10) 0.0095(10)
C60 0.0263(10) 0.0214(10) 0.0203(9) -0.0076(8) -0.0072(8) 0.0013(8)
C61 0.0295(11) 0.0296(11) 0.0273(11) -0.0081(9) -0.0034(9) -0.0055(9)
C62 0.0391(12) 0.0346(12) 0.0227(10) -0.0111(9) -0.0118(9) -0.0022(9)
N1 0.0166(7) 0.0159(7) 0.0171(7) -0.0046(6) -0.0048(6) -0.0045(6)
C11 0.0175(8) 0.0199(9) 0.0185(9) -0.0044(7) -0.0083(7) -0.0054(7)
C12 0.0181(9) 0.0244(10) 0.0185(9) -0.0068(8) -0.0063(7) -0.0046(7)
C13 0.0219(9) 0.0229(10) 0.0214(9) -0.0075(8) -0.0103(7) -0.0022(7)
C131 0.0303(11) 0.0249(11) 0.0289(11) -0.0099(9) -0.0107(9) 0.0017(8)
C14 0.0274(10) 0.0195(9) 0.0212(9) -0.0026(8) -0.0118(8) -0.0062(8)
C15 0.0236(9) 0.0230(10) 0.0178(9) -0.0056(8) -0.0058(7) -0.0086(7)
C151 0.0364(12) 0.0261(11) 0.0232(10) -0.0061(9) 0.0021(9) -0.0139(9)
C16 0.0178(8) 0.0213(9) 0.0184(9) -0.0082(8) -0.0050(7) -0.0046(7)
C17 0.0178(8) 0.0215(9) 0.0208(9) -0.0076(8) -0.0065(7) -0.0060(7)
C171 0.0321(11) 0.0315(11) 0.0248(10) -0.0060(9) -0.0055(8) -0.0168(9)
C172 0.0282(10) 0.0358(12) 0.0310(11) -0.0192(10) -0.0036(9) -0.0107(9)
C173 0.0279(11) 0.0303(11) 0.0430(13) -0.0100(10) -0.0214(10) -0.0054(9)
N2 0.0134(7) 0.0166(7) 0.0190(7) -0.0060(6) -0.0041(6) -0.0026(6)
C21 0.0125(8) 0.0191(9) 0.0201(9) -0.0071(7) -0.0017(7) -0.0056(7)
C22 0.0173(8) 0.0210(9) 0.0196(9) -0.0065(8) -0.0057(7) -0.0051(7)
C23 0.0183(9) 0.0187(9) 0.0252(10) -0.0052(8) -0.0072(7) -0.0046(7)
C231 0.0374(12) 0.0208(10) 0.0336(12) -0.0068(9) -0.0180(10) -0.0020(9)
C24 0.0196(9) 0.0213(10) 0.0280(10) -0.0107(8) -0.0055(8) -0.0053(7)
C25 0.0171(8) 0.0268(10) 0.0211(9) -0.0105(8) -0.0042(7) -0.0059(7)
C251 0.0339(11) 0.0304(11) 0.0264(11) -0.0143(9) -0.0123(9) -0.0011(9)
C26 0.0153(8) 0.0200(9) 0.0197(9) -0.0052(7) -0.0041(7) -0.0046(7)
C27 0.0127(8) 0.0198(9) 0.0214(9) -0.0077(8) -0.0027(7) -0.0024(7)
C271 0.0169(9) 0.0263(10) 0.0300(11) -0.0083(9) -0.0069(8) -0.0006(7)
C272 0.0215(9) 0.0291(11) 0.0265(10) -0.0141(9) -0.0017(8) -0.0044(8)
C273 0.0171(9) 0.0248(10) 0.0287(10) -0.0082(9) -0.0013(8) -0.0059(7)
N3 0.0143(7) 0.0168(7) 0.0153(7) -0.0034(6) -0.0047(6) -0.0029(6)
C31 0.0151(8) 0.0222(9) 0.0132(8) -0.0049(7) -0.0029(6) -0.0017(7)
C32 0.0177(9) 0.0272(10) 0.0172(9) -0.0064(8) -0.0034(7) -0.0057(7)
C33 0.0146(8) 0.0359(12) 0.0181(9) -0.0068(8) -0.0036(7) -0.0022(8)
C331 0.0183(10) 0.0477(14) 0.0363(12) -0.0110(11) -0.0085(9) -0.0040(9)
C34 0.0199(9) 0.0304(11) 0.0215(10) -0.0058(9) -0.0048(8) 0.0044(8)
C35 0.0260(10) 0.0234(10) 0.0202(10) -0.0062(8) -0.0039(8) -0.0002(8)
C351 0.0391(13) 0.0257(12) 0.0433(14) -0.0146(10) -0.0109(11) 0.0030(9)
C36 0.0192(9) 0.0233(10) 0.0201(9) -0.0070(8) -0.0049(7) -0.0023(7)
C37 0.0185(8) 0.0206(9) 0.0142(8) -0.0041(7) -0.0047(7) -0.0032(7)
C371 0.0367(12) 0.0331(12) 0.0193(10) -0.0109(9) -0.0103(9) 0.0035(9)
C372 0.0257(10) 0.0279(11) 0.0216(10) -0.0006(8) -0.0071(8) -0.0099(8)
C373 0.0212(9) 0.0256(10) 0.0215(10) -0.0051(8) -0.0097(7) -0.0020(8)
C1S 0.040(11) 0.048(5) 0.080(9) -0.035(6) -0.014(9) -0.006(7)
C2S 0.038(6) 0.053(5) 0.059(4) -0.036(4) -0.021(5) -0.003(5)
C3S 0.031(6) 0.049(5) 0.057(4) -0.040(4) -0.013(4) -0.005(5)
C4S 0.034(5) 0.047(5) 0.065(4) -0.030(4) -0.011(4) -0.005(4)
C5S 0.037(7) 0.056(6) 0.067(5) -0.022(5) -0.014(5) -0.002(5)
C6S 0.034(9) 0.051(6) 0.079(9) -0.018(6) -0.019(7) 0.006(6)
C1T 0.035(6) 0.042(5) 0.091(9) -0.026(5) -0.023(7) -0.001(5)
C2T 0.030(5) 0.045(5) 0.068(5) -0.033(4) -0.009(5) 0.006(4)
C3T 0.023(4) 0.048(4) 0.065(5) -0.033(3) -0.012(4) -0.007(4)
C4T 0.041(6) 0.051(4) 0.068(5) -0.037(4) -0.018(5) -0.004(4)
C5T 0.042(6) 0.063(5) 0.069(5) -0.032(4) -0.018(5) -0.001(4)
C6T 0.044(8) 0.058(6) 0.076(8) -0.031(5) -0.023(7) 0.001(5)

loop_
_atom_type_symbol
_atom_type_description
_atom_type_scat_dispersion_real
_atom_type_scat_dispersion_imag
_atom_type_scat_source
C C 0.0033 0.0016 'International Tables Vol C Tables 4.2.6.8 and 6.1.1.4'
H H 0.0000 0.0000 'International Tables Vol C Tables 4.2.6.8 and 6.1.1.4'
N N 0.0061 0.0033 'International Tables Vol C Tables 4.2.6.8 and 6.1.1.4'
Si Si 0.0817 0.0704 'International Tables Vol C Tables 4.2.6.8 and 6.1.1.4'
P P 0.1023 0.0942 'International Tables Vol C Tables 4.2.6.8 and 6.1.1.4'
Mo Mo -1.6832 0.6857 'International Tables Vol C Tables 4.2.6.8 and 6.1.1.4'

loop_
_geom_angle_atom_site_label_1
_geom_angle_atom_site_label_2
_geom_angle_atom_site_label_3
_geom_angle
N3 Mo1 N2 112.69(6)
N3 Mo1 N1 116.30(6)
N2 Mo1 N1 114.97(6)
N3 Mo1 P1 102.16(5)
N2 Mo1 P1 102.90(5)
N1 Mo1 P1 105.64(5)
P2 P1 Mo1 158.27(3)
P1 P2 Si1 104.46(3)
C40 Si1 C60 109.56(9)
C40 Si1 C50 107.25(10)
C60 Si1 C50 113.89(9)
C40 Si1 P2 109.99(7)
C60 Si1 P2 113.13(7)
C50 Si1 P2 102.70(7)
C41 C40 C42 109.9(2)
C41 C40 Si1 113.31(16)
C42 C40 Si1 111.76(15)
C51 C50 C52 110.48(19)
C51 C50 Si1 115.83(15)
C52 C50 Si1 112.42(14)
C61 C60 C62 110.21(17)
C61 C60 Si1 112.59(14)
C62 C60 Si1 114.08(14)
C11 N1 C17 114.29(14)
C11 N1 Mo1 110.95(10)
C17 N1 Mo1 133.80(12)
C12 C11 C16 119.13(17)
C12 C11 N1 120.50(16)
C16 C11 N1 120.36(17)
C11 C12 C13 120.86(18)
C14 C13 C12 118.74(18)
C14 C13 C131 120.64(18)
C12 C13 C131 120.61(18)
C15 C14 C13 121.53(18)
C16 C15 C14 118.70(17)
C16 C15 C151 120.65(18)
C14 C15 C151 120.65(18)
C15 C16 C11 121.03(18)
N1 C17 C172 110.48(14)
N1 C17 C171 108.94(15)
C172 C17 C171 110.86(17)
N1 C17 C173 110.29(15)
C172 C17 C173 109.41(17)
C171 C17 C173 106.80(16)
C21 N2 C27 115.76(13)
C21 N2 Mo1 109.16(10)
C27 N2 Mo1 134.37(11)
C22 C21 C26 118.99(17)
C22 C21 N2 120.37(16)
C26 C21 N2 120.63(16)
C21 C22 C23 121.10(17)
C24 C23 C22 118.59(17)
C24 C23 C231 120.42(18)
C22 C23 C231 120.99(17)
C23 C24 C25 121.75(18)
C26 C25 C24 118.51(17)
C26 C25 C251 121.20(18)
C24 C25 C251 120.25(18)
C25 C26 C21 121.01(17)
N2 C27 C272 108.39(14)
N2 C27 C271 110.38(15)
C272 C27 C271 110.49(16)
N2 C27 C273 111.12(15)
C272 C27 C273 107.48(16)
C271 C27 C273 108.95(15)
C31 N3 C37 115.38(14)
C31 N3 Mo1 108.50(11)
C37 N3 Mo1 135.14(12)
C36 C31 C32 119.32(17)
C36 C31 N3 120.35(16)
C32 C31 N3 120.33(17)
C33 C32 C31 120.88(19)
C32 C33 C34 118.54(18)
C32 C33 C331 120.0(2)
C34 C33 C331 121.48(18)
C33 C34 C35 121.96(18)
C34 C35 C36 118.38(19)
C34 C35 C351 121.11(19)
C36 C35 C351 120.51(19)
C31 C36 C35 120.86(18)
N3 C37 C372 109.57(14)
N3 C37 C373 109.17(14)
C372 C37 C373 109.93(16)
N3 C37 C371 110.34(15)
C372 C37 C371 109.40(16)
C373 C37 C371 108.40(15)
C1S C2S C3S 117.3(11)
C4S C3S C2S 118.0(10)
C3S C4S C5S 119.1(10)
C6S C5S C4S 117.6(12)
C3T C2T C1T 111.2(11)
C4T C3T C2T 126.0(13)
C5T C4T C3T 165.8(13)
C4T C5T C6T 125.0(13)

loop_
_geom_bond_atom_site_label_1
_geom_bond_atom_site_label_2
_geom_bond_distance
Mo1 N3 1.9647(15)
Mo1 N2 1.9760(14)
Mo1 N1 1.9782(15)
Mo1 P1 2.1439(5)
P1 P2 2.0398(7)
P2 Si1 2.2637(7)
Si1 C40 1.898(2)
Si1 C60 1.900(2)
Si1 C50 1.901(2)
C40 C41 1.527(3)
C40 C42 1.536(3)
C50 C51 1.533(3)
C50 C52 1.536(3)
C60 C61 1.537(3)
C60 C62 1.540(3)
N1 C11 1.445(2)
N1 C17 1.516(2)
C11 C12 1.392(3)
C11 C16 1.402(2)
C12 C13 1.398(3)
C13 C14 1.396(3)
C13 C131 1.511(3)
C14 C15 1.394(3)
C15 C16 1.391(3)
C15 C151 1.508(3)
C17 C172 1.521(3)
C17 C171 1.527(3)
C17 C173 1.541(3)
N2 C21 1.449(2)
N2 C27 1.512(2)
C21 C22 1.391(3)
C21 C26 1.402(3)
C22 C23 1.401(3)
C23 C24 1.387(3)
C23 C231 1.507(3)
C24 C25 1.399(3)
C25 C26 1.393(3)
C25 C251 1.510(3)
C27 C272 1.530(3)
C27 C271 1.533(3)
C27 C273 1.535(3)
N3 C31 1.446(2)
N3 C37 1.513(2)
C31 C36 1.393(3)
C31 C32 1.400(2)
C32 C33 1.389(3)
C33 C34 1.393(3)
C33 C331 1.516(3)
C34 C35 1.394(3)
C35 C36 1.396(3)
C35 C351 1.510(3)
C37 C372 1.527(3)
C37 C373 1.528(2)
C37 C371 1.537(3)
C1S C2S 1.486(12)
C2S C3S 1.505(11)
C3S C4S 1.492(9)
C4S C5S 1.496(11)
C5S C6S 1.491(13)
C1T C2T 1.521(12)
C2T C3T 1.483(12)
C3T C4T 1.440(10)
C4T C5T 1.378(11)
C5T C6T 1.499(12)
